data_7051687
loop_
_publ_author_name
'Nguyen, Vi T.'
'Chan, Isa Y. H.'
'Bishop, Roger'
'Craig, Donald C.'
'Scudder, Marcia L.'

_publ_section_title
;
 Crystallisation of C2-symmetric
 endo,endo-bicyclo[3.3.1]nonane-2-6-diols: supramolecular synthons and
 concomitant degrees of enantiomer separation
;
_journal_issue 8
_journal_name_full 'New Journal of Chemistry'
_journal_page_first 1736
_journal_paper_doi 10.1039/b900463g
_journal_volume 33
_journal_year 2009
_chemical_formula_moiety 'C9 H16 O2'
_chemical_formula_sum 'C9 H16 O2'
_chemical_formula_weight 156.2
_space_group_IT_number 92
_symmetry_cell_setting tetragonal
_symmetry_space_group_name_Hall 'P 4abw 2nw'
_symmetry_space_group_name_H-M 'P 41 21 2'
_atom_type_scat_source 'International Tables for X-ray Crystallography, Vol. IV'
_audit_creation_method 'RAELSPUB and manual entry'
_cell_angle_alpha 90
_cell_angle_beta 90
_cell_angle_gamma 90
_cell_formula_units_Z 8
_cell_length_a 9.891(1)
_cell_length_b 9.891(1)
_cell_length_c 17.167(5)
_cell_measurement_reflns_used 10
_cell_measurement_temperature 294
_cell_measurement_theta_max 25
_cell_measurement_theta_min 20
_cell_volume 1679.5(5)
_diffrn_measured_fraction_theta_full 1.00
_diffrn_measured_fraction_theta_max 1.00
_diffrn_measurement_device_type 'Nonius CAD-4'
_diffrn_measurement_method \w--2\q
_diffrn_radiation_probe x-ray
_diffrn_radiation_type 'Cu K\a'
_diffrn_radiation_wavelength 1.54184
_diffrn_reflns_av_R_equivalents 0.018
_diffrn_reflns_limit_h_max 11
_diffrn_reflns_limit_h_min 0
_diffrn_reflns_limit_k_max 11
_diffrn_reflns_limit_k_min 0
_diffrn_reflns_limit_l_max 19
_diffrn_reflns_limit_l_min 0
_diffrn_reflns_number 1443
_diffrn_reflns_theta_full 60
_diffrn_reflns_theta_max 60
_diffrn_standards_decay_% 0
_diffrn_standards_interval_time 30
_diffrn_standards_number 1
_exptl_absorpt_coefficient_mu 0.645
_exptl_absorpt_correction_type none
_exptl_crystal_colour colourless
_exptl_crystal_density_diffrn 1.24
_exptl_crystal_density_method 'not measured'
_exptl_crystal_description irregular
_exptl_crystal_F_000 688.0
_exptl_crystal_size_rad 0.1
_refine_diff_density_max 0.19
_refine_diff_density_min -0.24
_refine_ls_extinction_method none
_refine_ls_goodness_of_fit_ref 1.41
_refine_ls_hydrogen_treatment noref
_refine_ls_number_parameters 100
_refine_ls_number_reflns 1152
_refine_ls_R_factor_gt 0.040
_refine_ls_shift/su_max 0.003
_refine_ls_structure_factor_coef F
_refine_ls_weighting_details 'w = 1/[\s^2^(F) + 0.0004F^2^]'
_refine_ls_weighting_scheme calc
_refine_ls_wR_factor_ref 0.056
_reflns_number_gt 967
_reflns_number_total 1246
_reflns_threshold_expression I>2\s(I)
_cod_data_source_file b900463g.txt
_cod_data_source_block drb198
_cod_database_code 7051687

loop_
_symmetry_equiv_pos_site_id
_symmetry_equiv_pos_as_xyz
1 x,y,z
2 -x,-y,1/2+z
3 1/2-y,1/2+x,1/4+z
4 1/2+y,1/2-x,3/4+z
5 y,x,-z
6 -y,-x,1/2-z
7 1/2-x,1/2+y,1/4-z
8 1/2+x,1/2-y,3/4-z

loop_
_atom_site_label
_atom_site_fract_x
_atom_site_fract_y
_atom_site_fract_z
_atom_site_U_iso_or_equiv
_atom_site_adp_type
_atom_site_type_symbol
_atom_site_occupancy
O1 0.19501(18) 0.51732(16) 0.71858(9) 0.0658(6) Uani O 1.0
O2 0.31549(17) -0.03363(15) 0.69193(8) 0.0645(6) Uani O 1.0
C1 0.1619(2) 0.3188(3) 0.8003(1) 0.0523(6) Uani C 1.0
C2 0.2628(2) 0.4146(2) 0.7620(1) 0.0531(6) Uani C 1.0
C3 0.3705(2) 0.3454(2) 0.7134(1) 0.0528(6) Uani C 1.0
C4 0.4322(2) 0.2230(3) 0.7553(1) 0.0565(7) Uani C 1.0
C5 0.3309(2) 0.1327(2) 0.7971(1) 0.0489(6) Uani C 1.0
C6 0.2392(2) 0.0485(2) 0.7441(1) 0.0507(6) Uani C 1.0
C7 0.1404(2) 0.1310(2) 0.6970(1) 0.0590(7) Uani C 1.0
C8 0.0700(2) 0.2420(3) 0.7451(2) 0.0633(7) Uani C 1.0
C9 0.2419(2) 0.2187(3) 0.8503(1) 0.0589(7) Uani C 1.0
H1O1 0.1913 0.4991 0.6613 0.066 Uani H 1.0
H1O2 0.3760 -0.0920 0.7243 0.064 Uani H 1.0
HC1 0.1034 0.3734 0.8359 0.052 Uani H 1.0
HC2 0.3113 0.4616 0.8053 0.053 Uani H 1.0
H1C3 0.4440 0.4119 0.7019 0.053 Uani H 1.0
H2C3 0.3288 0.3142 0.6634 0.053 Uani H 1.0
H1C4 0.4983 0.2573 0.7948 0.056 Uani H 1.0
H2C4 0.4807 0.1669 0.7158 0.056 Uani H 1.0
HC5 0.3830 0.0687 0.8308 0.049 Uani H 1.0
HC6 0.1855 -0.0134 0.7782 0.051 Uani H 1.0
H1C7 0.0697 0.0690 0.6756 0.059 Uani H 1.0
H2C7 0.1903 0.1748 0.6531 0.059 Uani H 1.0
H1C8 -0.0032 0.1986 0.7765 0.063 Uani H 1.0
H2C8 0.0292 0.3085 0.7080 0.063 Uani H 1.0
H1C9 0.1780 0.1590 0.8795 0.059 Uani H 1.0
H2C9 0.2999 0.2693 0.8880 0.059 Uani H 1.0

loop_
_atom_site_aniso_label
_atom_site_aniso_U_11
_atom_site_aniso_U_22
_atom_site_aniso_U_33
_atom_site_aniso_U_12
_atom_site_aniso_U_13
_atom_site_aniso_U_23
_atom_site_aniso_type_symbol
O1 0.090(1) 0.0514(9) 0.0555(9) 0.026(1) 0.0078(9) 0.0011(8) O
O2 0.082(1) 0.060(1) 0.0518(9) 0.026(1) -0.0137(9) -0.0105(8) O
C1 0.056(1) 0.058(1) 0.044(1) 0.012(1) 0.013(1) -0.004(1) C
C2 0.061(2) 0.050(1) 0.048(1) 0.009(1) -0.001(1) -0.009(1) C
C3 0.048(1) 0.051(1) 0.059(1) 0.001(1) 0.010(1) 0.001(1) C
C4 0.041(1) 0.068(2) 0.060(1) 0.007(1) -0.004(1) 0.001(1) C
C5 0.053(1) 0.058(2) 0.036(1) 0.012(1) -0.007(1) 0.003(1) C
C6 0.054(1) 0.049(1) 0.049(1) 0.005(1) -0.002(1) 0.003(1) C
C7 0.051(1) 0.054(1) 0.072(2) 0.006(1) -0.018(1) -0.012(1) C
C8 0.042(1) 0.065(2) 0.083(2) 0.009(1) -0.003(1) -0.008(2) C
C9 0.075(2) 0.065(2) 0.037(1) 0.016(1) 0.005(1) 0.001(1) C

loop_
_geom_angle_atom_site_label_1
_geom_angle_atom_site_label_2
_geom_angle_atom_site_label_3
_geom_angle
_geom_angle_site_symmetry_1
_geom_angle_site_symmetry_2
_geom_angle_site_symmetry_3
_geom_angle_publ_flag
C2 C1 C8 115.6(2) 1_555 1_555 1_555 no
C2 C1 C9 107.7(2) 1_555 1_555 1_555 no
C8 C1 C9 109.7(2) 1_555 1_555 1_555 no
O1 C2 C1 111.1(2) 1_555 1_555 1_555 no
O1 C2 C3 111.3(2) 1_555 1_555 1_555 no
C1 C2 C3 114.7(2) 1_555 1_555 1_555 no
C2 C3 C4 112.1(2) 1_555 1_555 1_555 no
C3 C4 C5 115.0(2) 1_555 1_555 1_555 no
C4 C5 C6 115.4(2) 1_555 1_555 1_555 no
C4 C5 C9 109.5(2) 1_555 1_555 1_555 no
C6 C5 C9 108.5(2) 1_555 1_555 1_555 no
O2 C6 C5 111.7(2) 1_555 1_555 1_555 no
O2 C6 C7 108.3(2) 1_555 1_555 1_555 no
C5 C6 C7 114.1(2) 1_555 1_555 1_555 no
C6 C7 C8 113.1(2) 1_555 1_555 1_555 no
C1 C8 C7 114.9(2) 1_555 1_555 1_555 no
C1 C9 C5 108.9(2) 1_555 1_555 1_555 no

loop_
_geom_bond_atom_site_label_1
_geom_bond_atom_site_label_2
_geom_bond_distance
_geom_bond_site_symmetry_1
_geom_bond_site_symmetry_2
_geom_bond_publ_flag
O1 C2 1.428(3) 1_555 1_555 no
O2 C6 1.425(3) 1_555 1_555 no
C1 C2 1.526(3) 1_555 1_555 no
C1 C8 1.518(3) 1_555 1_555 no
C1 C9 1.531(3) 1_555 1_555 no
C2 C3 1.516(3) 1_555 1_555 no
C3 C4 1.535(3) 1_555 1_555 no
C4 C5 1.522(3) 1_555 1_555 no
C5 C6 1.531(3) 1_555 1_555 no
C5 C9 1.527(3) 1_555 1_555 no
C6 C7 1.509(3) 1_555 1_555 no
C7 C8 1.539(3) 1_555 1_555 no

loop_
_geom_torsion_atom_site_label_1
_geom_torsion_atom_site_label_2
_geom_torsion_atom_site_label_3
_geom_torsion_atom_site_label_4
_geom_torsion
_geom_torsion_site_symmetry_1
_geom_torsion_site_symmetry_2
_geom_torsion_site_symmetry_3
_geom_torsion_site_symmetry_4
_geom_torsion_publ_flag
C8 C1 C2 O1 61.1(2) 1_555 1_555 1_555 1_555 no
C8 C1 C2 C3 -66.2(3) 1_555 1_555 1_555 1_555 no
C9 C1 C2 O1 -175.9(2) 1_555 1_555 1_555 1_555 no
C9 C1 C2 C3 56.8(2) 1_555 1_555 1_555 1_555 no
C2 C1 C8 C7 71.0(3) 1_555 1_555 1_555 1_555 no
C9 C1 C8 C7 -51.0(3) 1_555 1_555 1_555 1_555 no
C2 C1 C9 C5 -64.5(2) 1_555 1_555 1_555 1_555 no
C8 C1 C9 C5 62.1(2) 1_555 1_555 1_555 1_555 no
O1 C2 C3 C4 -172.8(2) 1_555 1_555 1_555 1_555 no
C1 C2 C3 C4 -45.6(3) 1_555 1_555 1_555 1_555 no
C2 C3 C4 C5 42.8(3) 1_555 1_555 1_555 1_555 no
C3 C4 C5 C6 71.0(3) 1_555 1_555 1_555 1_555 no
C3 C4 C5 C9 -51.7(2) 1_555 1_555 1_555 1_555 no
C4 C5 C6 O2 56.0(2) 1_555 1_555 1_555 1_555 no
C4 C5 C6 C7 -67.3(3) 1_555 1_555 1_555 1_555 no
C9 C5 C6 O2 179.3(2) 1_555 1_555 1_555 1_555 no
C9 C5 C6 C7 56.0(2) 1_555 1_555 1_555 1_555 no
C4 C5 C9 C1 62.5(2) 1_555 1_555 1_555 1_555 no
C6 C5 C9 C1 -64.3(2) 1_555 1_555 1_555 1_555 no
O2 C6 C7 C8 -169.7(2) 1_555 1_555 1_555 1_555 no
C5 C6 C7 C8 -44.6(3) 1_555 1_555 1_555 1_555 no
C6 C7 C8 C1 42.3(3) 1_555 1_555 1_555 1_555 no
